data_1516868
loop_
_publ_author_name
'Ryoji Mitsuhashi'
'Takayoshi Suzuki'
'Yukinari Sunatsuki'
'Masaaki Kojima'

_publ_section_title
;
 Hydrogen-bonding interactions, geometrical selectivity and spectroscopic
 properties of cobalt(III) complexes with unsymmetrical tridentate
 amine-amidato-phenolato type ligands
;
_journal_name_full
;
Inorganica Chimica Acta
;
_journal_page_first 131
_journal_page_last 137
_journal_volume 399
_journal_year 2013
_chemical_formula_moiety 'P C24 H20 1+, C22 H28 Co N4 O4 1-, 1.5(C2 H3 N), 2(H2 O)'
_chemical_formula_sum 'C49 H56.5 Co N5.5 O6 P'
_chemical_formula_weight 908.40
_space_group_IT_number 2
_symmetry_cell_setting triclinic
_symmetry_space_group_name_Hall '-P 1'
_symmetry_space_group_name_H-M 'P -1'
_atom_sites_solution_hydrogens geom
_atom_sites_solution_primary heavy
_atom_sites_solution_secondary difmap
_audit_creation_method SHELXL-97
_cell_angle_alpha 100.372(3)
_cell_angle_beta 96.621(3)
_cell_angle_gamma 112.716(3)
_cell_formula_units_Z 2
_cell_length_a 11.5973(11)
_cell_length_b 12.2755(11)
_cell_length_c 18.0998(15)
_cell_measurement_reflns_used 15457
_cell_measurement_temperature 193(2)
_cell_measurement_theta_max 27.5
_cell_measurement_theta_min 3.1
_cell_volume 2289.0(4)
_computing_cell_refinement PROCESS-AUTO
_computing_data_collection PROCESS-AUTO
_computing_data_reduction 'CrystalStructure 3.8'
_computing_molecular_graphics 'ortep-3 for win'
_computing_publication_material SHELXL97
_computing_structure_refinement SHELXL97
_computing_structure_solution 'DIRDIF99 (PATTY)'
_diffrn_ambient_temperature 193(2)
_diffrn_detector_area_resol_mean 10.00
_diffrn_measured_fraction_theta_full 0.988
_diffrn_measured_fraction_theta_max 0.988
_diffrn_measurement_device_type 'Rigaku RAXIS-RAPID'
_diffrn_measurement_method \w
_diffrn_radiation_monochromator graphite
_diffrn_radiation_source 'fine-focus sealed tube'
_diffrn_radiation_type MoK\a
_diffrn_radiation_wavelength 0.71075
_diffrn_reflns_av_R_equivalents 0.0168
_diffrn_reflns_av_sigmaI/netI 0.0240
_diffrn_reflns_limit_h_max 15
_diffrn_reflns_limit_h_min -15
_diffrn_reflns_limit_k_max 15
_diffrn_reflns_limit_k_min -15
_diffrn_reflns_limit_l_max 23
_diffrn_reflns_limit_l_min -23
_diffrn_reflns_number 20579
_diffrn_reflns_theta_full 27.48
_diffrn_reflns_theta_max 27.48
_diffrn_reflns_theta_min 3.07
_exptl_absorpt_coefficient_mu 0.465
_exptl_absorpt_correction_T_max 0.8731
_exptl_absorpt_correction_T_min 0.8008
_exptl_absorpt_correction_type multi-scan
_exptl_absorpt_process_details
;
    Higashi, T. (1995). Program for Absorption Correction.
    Rigaku Corporation, Tokyo, Japan.
;
_exptl_crystal_colour black
_exptl_crystal_density_diffrn 1.318
_exptl_crystal_density_method 'not measured'
_exptl_crystal_description platelet
_exptl_crystal_F_000 958
_exptl_crystal_size_max 0.50
_exptl_crystal_size_mid 0.40
_exptl_crystal_size_min 0.30
_refine_diff_density_max 0.894
_refine_diff_density_min -0.586
_refine_diff_density_rms 0.110
_refine_ls_extinction_method none
_refine_ls_goodness_of_fit_ref 1.077
_refine_ls_hydrogen_treatment constr
_refine_ls_matrix_type full
_refine_ls_number_parameters 558
_refine_ls_number_reflns 10368
_refine_ls_number_restraints 0
_refine_ls_restrained_S_all 1.077
_refine_ls_R_factor_all 0.0569
_refine_ls_R_factor_gt 0.0510
_refine_ls_shift/su_max 0.001
_refine_ls_shift/su_mean 0.000
_refine_ls_structure_factor_coef Fsqd
_refine_ls_weighting_details 'calc w=1/[\s^2^(Fo^2^)+(0.1105P)^2^+1.1399P] where P=(Fo^2^+2Fc^2^)/3'
_refine_ls_weighting_scheme calc
_refine_ls_wR_factor_gt 0.1598
_refine_ls_wR_factor_ref 0.1669
_reflns_number_gt 9016
_reflns_number_total 10368
_reflns_threshold_expression >2sigma(I)
_cod_data_source_file ICA-2013-399-131-137-2.cif
_cod_data_source_block PPh4[1]_1.5CH3CN_2H2O
_cod_original_formula_sum 'C49 H56.50 Co N5.50 O6 P'
_cod_database_code 1516868

loop_
_symmetry_equiv_pos_as_xyz
'x, y, z'
'-x, -y, -z'

loop_
_atom_site_label
_atom_site_type_symbol
_atom_site_fract_x
_atom_site_fract_y
_atom_site_fract_z
_atom_site_U_iso_or_equiv
_atom_site_adp_type
_atom_site_occupancy
_atom_site_symmetry_multiplicity
_atom_site_calc_flag
_atom_site_refinement_flags
Co1 Co 0.34399(2) 0.06706(3) 0.357987(14) 0.02226(11) Uani 1 1 d .
P1 P 0.22520(5) 0.31538(5) 0.00360(3) 0.02206(13) Uani 1 1 d .
O1 O 0.40793(15) 0.21458(15) 0.32707(9) 0.0308(3) Uani 1 1 d .
O2 O 0.02138(15) 0.02324(15) 0.21342(10) 0.0324(4) Uani 1 1 d .
O3 O 0.39071(15) -0.01104(16) 0.27419(9) 0.0309(3) Uani 1 1 d .
O4 O 0.70333(16) 0.1297(2) 0.46717(10) 0.0428(5) Uani 1 1 d .
O5 O 0.6574(12) 0.3728(11) 0.3222(8) 0.159(4) Uiso 0.50 1 d P
O6 O 0.755(2) 0.393(2) 0.3836(14) 0.265(9) Uiso 0.50 1 d P
O7 O 0.8493(16) 0.5152(17) 0.4305(10) 0.197(6) Uiso 0.50 1 d P
O8 O 0.0728(12) 0.3236(12) 0.4505(7) 0.168(4) Uiso 0.50 1 d P
N1 N 0.17912(16) 0.01077(17) 0.29441(10) 0.0243(4) Uani 1 1 d .
N2 N 0.27350(17) -0.09257(17) 0.38260(10) 0.0269(4) Uani 1 1 d .
H2A H 0.3174 -0.1368 0.3648 0.032 Uiso 1 1 calc R
H2B H 0.2854 -0.0812 0.4350 0.032 Uiso 1 1 calc R
N3 N 0.50287(17) 0.11541(18) 0.42774(10) 0.0281(4) Uani 1 1 d .
N4 N 0.29661(18) 0.14455(17) 0.44630(10) 0.0274(4) Uani 1 1 d .
H4A H 0.2608 0.1942 0.4313 0.033 Uiso 1 1 calc R
H4B H 0.2357 0.0853 0.4628 0.033 Uiso 1 1 calc R
N5 N 0.800(2) 0.365(2) 0.2947(13) 0.195(9) Uiso 0.50 1 d P
N6 N 0.2251(13) 0.4584(13) 0.5902(8) 0.135(4) Uiso 0.50 1 d P
N7 N 0.8491(11) 0.3601(11) 0.0843(8) 0.127(4) Uiso 0.50 1 d P
C1 C 0.3346(2) 0.2682(2) 0.30718(12) 0.0300(5) Uani 1 1 d .
C2 C 0.3943(3) 0.3942(2) 0.31342(14) 0.0426(6) Uani 1 1 d .
H2 H 0.4837 0.4367 0.3327 0.051 Uiso 1 1 calc R
C3 C 0.3247(3) 0.4579(2) 0.29181(16) 0.0504(8) Uani 1 1 d .
H3 H 0.3671 0.5430 0.2965 0.060 Uiso 1 1 calc R
C4 C 0.1949(3) 0.3987(3) 0.26379(16) 0.0491(7) Uani 1 1 d .
H4 H 0.1475 0.4427 0.2500 0.059 Uiso 1 1 calc R
C5 C 0.1344(3) 0.2742(2) 0.25603(14) 0.0371(5) Uani 1 1 d .
H5 H 0.0451 0.2334 0.2360 0.044 Uiso 1 1 calc R
C6 C 0.2007(2) 0.2068(2) 0.27678(12) 0.0275(4) Uani 1 1 d .
C7 C 0.1271(2) 0.0719(2) 0.25922(11) 0.0242(4) Uani 1 1 d .
C8 C 0.1131(2) -0.1216(2) 0.27541(12) 0.0267(4) Uani 1 1 d .
H8A H 0.1476 -0.1577 0.2350 0.032 Uiso 1 1 calc R
H8B H 0.0208 -0.1475 0.2561 0.032 Uiso 1 1 calc R
C9 C 0.1336(2) -0.1639(2) 0.34804(13) 0.0300(5) Uani 1 1 d .
C10 C 0.0558(2) -0.1329(3) 0.40442(14) 0.0371(5) Uani 1 1 d .
H10A H 0.0778 -0.0453 0.4154 0.045 Uiso 1 1 calc R
H10B H 0.0751 -0.1552 0.4521 0.045 Uiso 1 1 calc R
H10C H -0.0355 -0.1782 0.3818 0.045 Uiso 1 1 calc R
C11 C 0.0996(3) -0.2993(2) 0.33053(17) 0.0435(6) Uani 1 1 d .
H11A H 0.1141 -0.3230 0.3785 0.052 Uiso 1 1 calc R
H11B H 0.1533 -0.3180 0.2968 0.052 Uiso 1 1 calc R
H11C H 0.0096 -0.3444 0.3050 0.052 Uiso 1 1 calc R
C12 C 0.5101(2) 0.01098(19) 0.27019(12) 0.0250(4) Uani 1 1 d .
C13 C 0.5338(2) -0.0219(2) 0.19628(13) 0.0278(4) Uani 1 1 d .
H13 H 0.4654 -0.0531 0.1530 0.033 Uiso 1 1 calc R
C14 C 0.6533(2) -0.0098(2) 0.18538(14) 0.0329(5) Uani 1 1 d .
H14 H 0.6665 -0.0318 0.1350 0.039 Uiso 1 1 calc R
C15 C 0.7552(2) 0.0346(2) 0.24791(16) 0.0353(5) Uani 1 1 d .
H15 H 0.8373 0.0412 0.2408 0.042 Uiso 1 1 calc R
C16 C 0.7342(2) 0.0686(2) 0.32013(14) 0.0321(5) Uani 1 1 d .
H16 H 0.8036 0.0990 0.3627 0.039 Uiso 1 1 calc R
C17 C 0.6150(2) 0.0602(2) 0.33321(13) 0.0273(4) Uani 1 1 d .
C18 C 0.6073(2) 0.1042(2) 0.41447(13) 0.0301(5) Uani 1 1 d .
C19 C 0.4982(2) 0.1566(2) 0.50781(12) 0.0318(5) Uani 1 1 d .
H19A H 0.5848 0.2141 0.5369 0.038 Uiso 1 1 calc R
H19B H 0.4683 0.0861 0.5310 0.038 Uiso 1 1 calc R
C20 C 0.4082(2) 0.2191(2) 0.51224(12) 0.0296(5) Uani 1 1 d .
C21 C 0.3621(3) 0.2197(3) 0.58793(14) 0.0407(6) Uani 1 1 d .
H21A H 0.3224 0.1360 0.5935 0.049 Uiso 1 1 calc R
H21B H 0.2995 0.2550 0.5882 0.049 Uiso 1 1 calc R
H21C H 0.4349 0.2683 0.6306 0.049 Uiso 1 1 calc R
C22 C 0.4700(3) 0.3475(2) 0.50201(15) 0.0406(6) Uani 1 1 d .
H22A H 0.4095 0.3852 0.5051 0.049 Uiso 1 1 calc R
H22B H 0.4942 0.3449 0.4518 0.049 Uiso 1 1 calc R
H22C H 0.5464 0.3954 0.5425 0.049 Uiso 1 1 calc R
C23 C 0.2483(2) 0.45577(19) 0.06700(12) 0.0258(4) Uani 1 1 d .
C24 C 0.3697(2) 0.5374(2) 0.10809(13) 0.0295(4) Uani 1 1 d .
H24 H 0.4401 0.5164 0.1055 0.035 Uiso 1 1 calc R
C25 C 0.3877(2) 0.6493(2) 0.15282(14) 0.0340(5) Uani 1 1 d .
H25 H 0.4707 0.7054 0.1803 0.041 Uiso 1 1 calc R
C26 C 0.2851(3) 0.6792(2) 0.15738(15) 0.0387(5) Uani 1 1 d .
H26 H 0.2975 0.7561 0.1877 0.046 Uiso 1 1 calc R
C27 C 0.1636(3) 0.5966(3) 0.11753(18) 0.0453(6) Uani 1 1 d .
H27 H 0.0930 0.6168 0.1215 0.054 Uiso 1 1 calc R
C28 C 0.1444(2) 0.4851(2) 0.07217(15) 0.0375(5) Uani 1 1 d .
H28 H 0.0613 0.4292 0.0448 0.045 Uiso 1 1 calc R
C29 C 0.3445(2) 0.26825(18) 0.04016(12) 0.0241(4) Uani 1 1 d .
C30 C 0.3548(2) 0.2509(2) 0.11496(13) 0.0292(4) Uani 1 1 d .
H30 H 0.3017 0.2679 0.1472 0.035 Uiso 1 1 calc R
C31 C 0.4430(2) 0.2089(2) 0.14137(13) 0.0330(5) Uani 1 1 d .
H31 H 0.4481 0.1943 0.1912 0.040 Uiso 1 1 calc R
C32 C 0.5236(2) 0.1883(2) 0.09543(14) 0.0330(5) Uani 1 1 d .
H32 H 0.5835 0.1591 0.1137 0.040 Uiso 1 1 calc R
C33 C 0.5173(2) 0.2100(2) 0.02287(14) 0.0312(5) Uani 1 1 d .
H33 H 0.5751 0.1987 -0.0076 0.037 Uiso 1 1 calc R
C34 C 0.4268(2) 0.2481(2) -0.00547(12) 0.0269(4) Uani 1 1 d .
H34 H 0.4209 0.2604 -0.0559 0.032 Uiso 1 1 calc R
C35 C 0.0654(2) 0.20549(19) -0.00379(12) 0.0254(4) Uani 1 1 d .
C36 C 0.0325(2) 0.1562(2) 0.05838(14) 0.0355(5) Uani 1 1 d .
H36 H 0.0961 0.1738 0.1023 0.043 Uiso 1 1 calc R
C37 C -0.0937(3) 0.0813(2) 0.05544(15) 0.0395(6) Uani 1 1 d .
H37 H -0.1168 0.0478 0.0977 0.047 Uiso 1 1 calc R
C38 C -0.1866(2) 0.0548(2) -0.00870(15) 0.0354(5) Uani 1 1 d .
H38 H -0.2734 0.0057 -0.0094 0.043 Uiso 1 1 calc R
C39 C -0.1537(2) 0.0995(2) -0.07168(15) 0.0353(5) Uani 1 1 d .
H39 H -0.2170 0.0784 -0.1164 0.042 Uiso 1 1 calc R
C40 C -0.0275(2) 0.1754(2) -0.06924(13) 0.0311(5) Uani 1 1 d .
H40 H -0.0045 0.2068 -0.1123 0.037 Uiso 1 1 calc R
C41 C 0.24698(19) 0.34022(19) -0.08949(12) 0.0236(4) Uani 1 1 d .
C42 C 0.2220(2) 0.2412(2) -0.15059(12) 0.0262(4) Uani 1 1 d .
H42 H 0.1888 0.1608 -0.1435 0.031 Uiso 1 1 calc R
C43 C 0.2457(2) 0.2605(2) -0.22166(13) 0.0306(5) Uani 1 1 d .
H43 H 0.2299 0.1937 -0.2632 0.037 Uiso 1 1 calc R
C44 C 0.2927(2) 0.3787(2) -0.23161(14) 0.0368(5) Uani 1 1 d .
H44 H 0.3090 0.3923 -0.2802 0.044 Uiso 1 1 calc R
C45 C 0.3157(3) 0.4751(2) -0.17195(15) 0.0386(6) Uani 1 1 d .
H45 H 0.3473 0.5552 -0.1796 0.046 Uiso 1 1 calc R
C46 C 0.2933(2) 0.4577(2) -0.10020(13) 0.0313(5) Uani 1 1 d .
H46 H 0.3095 0.5252 -0.0590 0.038 Uiso 1 1 calc R
C47 C 0.8256(13) 0.3492(13) 0.2642(10) 0.097(3) Uiso 0.50 1 d P
C48 C 0.8577(10) 0.3557(10) 0.1730(9) 0.084(3) Uiso 0.50 1 d P
C49 C 0.1774(17) 0.4578(17) 0.5181(12) 0.143(5) Uiso 0.50 1 d P
C50 C 0.1624(15) 0.5251(16) 0.4740(10) 0.137(5) Uiso 0.50 1 d P
C51 C 0.8594(8) 0.3536(7) 0.1316(6) 0.0622(18) Uiso 0.50 1 d P
C52 C 0.8498(11) 0.3434(10) 0.2164(9) 0.087(3) Uiso 0.50 1 d P

loop_
_atom_site_aniso_label
_atom_site_aniso_U_11
_atom_site_aniso_U_22
_atom_site_aniso_U_33
_atom_site_aniso_U_23
_atom_site_aniso_U_13
_atom_site_aniso_U_12
Co1 0.01944(16) 0.02727(17) 0.01565(15) 0.00240(11) 0.00126(10) 0.00700(12)
P1 0.0250(3) 0.0189(3) 0.0191(2) 0.00393(19) 0.00391(19) 0.0063(2)
O1 0.0243(7) 0.0350(9) 0.0244(8) 0.0084(6) 0.0031(6) 0.0033(6)
O2 0.0252(7) 0.0340(9) 0.0345(9) 0.0054(7) -0.0035(6) 0.0126(7)
O3 0.0229(7) 0.0432(9) 0.0201(7) -0.0016(6) 0.0018(6) 0.0117(7)
O4 0.0260(8) 0.0705(13) 0.0277(9) 0.0134(8) -0.0003(7) 0.0168(8)
N1 0.0222(8) 0.0248(9) 0.0213(8) 0.0044(7) 0.0012(7) 0.0063(7)
N2 0.0273(9) 0.0305(10) 0.0200(8) 0.0038(7) -0.0010(7) 0.0116(8)
N3 0.0244(8) 0.0355(10) 0.0179(8) 0.0023(7) 0.0002(7) 0.0086(8)
N4 0.0269(9) 0.0275(9) 0.0226(9) 0.0030(7) 0.0039(7) 0.0076(7)
C1 0.0363(12) 0.0310(12) 0.0150(9) 0.0061(8) 0.0038(8) 0.0061(9)
C2 0.0522(15) 0.0317(13) 0.0245(11) 0.0068(9) -0.0024(11) 0.0001(11)
C3 0.079(2) 0.0246(12) 0.0307(13) 0.0060(10) -0.0034(13) 0.0089(13)
C4 0.077(2) 0.0335(14) 0.0367(14) 0.0084(11) 0.0005(14) 0.0266(14)
C5 0.0492(14) 0.0330(13) 0.0289(11) 0.0060(9) 0.0024(10) 0.0191(11)
C6 0.0334(11) 0.0279(11) 0.0177(9) 0.0044(8) 0.0045(8) 0.0099(9)
C7 0.0235(9) 0.0303(11) 0.0184(9) 0.0041(8) 0.0052(7) 0.0113(8)
C8 0.0251(10) 0.0256(11) 0.0228(10) 0.0025(8) -0.0016(8) 0.0070(8)
C9 0.0279(10) 0.0303(11) 0.0263(10) 0.0084(9) -0.0005(8) 0.0073(9)
C10 0.0292(11) 0.0427(14) 0.0330(12) 0.0109(10) 0.0071(9) 0.0073(10)
C11 0.0504(15) 0.0279(13) 0.0423(14) 0.0089(10) -0.0041(12) 0.0097(11)
C12 0.0258(10) 0.0235(10) 0.0260(10) 0.0067(8) 0.0070(8) 0.0098(8)
C13 0.0317(11) 0.0247(11) 0.0270(10) 0.0060(8) 0.0078(9) 0.0114(9)
C14 0.0392(12) 0.0260(11) 0.0360(12) 0.0064(9) 0.0186(10) 0.0136(9)
C15 0.0298(11) 0.0330(12) 0.0471(14) 0.0117(10) 0.0178(10) 0.0139(9)
C16 0.0264(10) 0.0354(12) 0.0366(12) 0.0135(10) 0.0080(9) 0.0125(9)
C17 0.0243(10) 0.0309(11) 0.0275(11) 0.0105(9) 0.0067(8) 0.0103(8)
C18 0.0213(10) 0.0400(13) 0.0230(10) 0.0084(9) 0.0001(8) 0.0075(9)
C19 0.0327(11) 0.0381(13) 0.0169(9) 0.0011(8) -0.0014(8) 0.0110(10)
C20 0.0323(11) 0.0299(11) 0.0180(9) 0.0011(8) 0.0022(8) 0.0068(9)
C21 0.0492(15) 0.0440(15) 0.0223(11) 0.0020(10) 0.0103(10) 0.0145(12)
C22 0.0485(15) 0.0299(12) 0.0295(12) 0.0012(9) 0.0018(11) 0.0063(11)
C23 0.0328(11) 0.0214(10) 0.0210(9) 0.0037(7) 0.0056(8) 0.0095(8)
C24 0.0313(11) 0.0229(10) 0.0313(11) 0.0043(8) 0.0083(9) 0.0087(9)
C25 0.0382(12) 0.0237(11) 0.0311(11) 0.0014(9) 0.0081(10) 0.0056(9)
C26 0.0491(14) 0.0277(12) 0.0376(13) 0.0026(9) 0.0131(11) 0.0154(11)
C27 0.0455(14) 0.0396(15) 0.0534(16) 0.0009(12) 0.0100(12) 0.0251(12)
C28 0.0342(12) 0.0320(13) 0.0408(13) -0.0009(10) 0.0011(10) 0.0141(10)
C29 0.0271(10) 0.0184(9) 0.0224(9) 0.0039(7) 0.0032(8) 0.0059(8)
C30 0.0337(11) 0.0298(11) 0.0227(10) 0.0063(8) 0.0070(8) 0.0112(9)
C31 0.0400(12) 0.0310(12) 0.0253(11) 0.0095(9) 0.0026(9) 0.0118(10)
C32 0.0330(11) 0.0285(12) 0.0358(12) 0.0104(9) 0.0014(9) 0.0114(9)
C33 0.0284(11) 0.0313(12) 0.0319(11) 0.0071(9) 0.0073(9) 0.0102(9)
C34 0.0273(10) 0.0247(10) 0.0245(10) 0.0054(8) 0.0052(8) 0.0069(8)
C35 0.0269(10) 0.0200(10) 0.0234(10) 0.0025(8) 0.0049(8) 0.0048(8)
C36 0.0336(12) 0.0353(13) 0.0265(11) 0.0091(9) 0.0026(9) 0.0032(10)
C37 0.0388(13) 0.0367(13) 0.0351(13) 0.0138(10) 0.0130(10) 0.0036(10)
C38 0.0294(11) 0.0289(12) 0.0401(13) 0.0079(10) 0.0092(10) 0.0036(9)
C39 0.0276(11) 0.0366(13) 0.0359(12) 0.0099(10) 0.0024(9) 0.0079(10)
C40 0.0292(11) 0.0344(12) 0.0274(11) 0.0105(9) 0.0053(9) 0.0098(9)
C41 0.0240(9) 0.0221(10) 0.0221(9) 0.0063(8) 0.0038(8) 0.0068(8)
C42 0.0275(10) 0.0237(10) 0.0246(10) 0.0057(8) 0.0042(8) 0.0080(8)
C43 0.0334(11) 0.0326(12) 0.0240(10) 0.0050(9) 0.0063(9) 0.0125(9)
C44 0.0406(13) 0.0407(14) 0.0267(11) 0.0148(10) 0.0097(10) 0.0108(11)
C45 0.0483(14) 0.0284(12) 0.0349(13) 0.0156(10) 0.0091(11) 0.0080(10)
C46 0.0374(12) 0.0226(11) 0.0283(11) 0.0068(8) 0.0044(9) 0.0072(9)

loop_
_atom_type_symbol
_atom_type_description
_atom_type_scat_dispersion_real
_atom_type_scat_dispersion_imag
_atom_type_scat_source
C C 0.0033 0.0016 'International Tables Vol C Tables 4.2.6.8 and 6.1.1.4'
H H 0.0000 0.0000 'International Tables Vol C Tables 4.2.6.8 and 6.1.1.4'
O O 0.0106 0.0060 'International Tables Vol C Tables 4.2.6.8 and 6.1.1.4'
N N 0.0061 0.0033 'International Tables Vol C Tables 4.2.6.8 and 6.1.1.4'
P P 0.1023 0.0942 'International Tables Vol C Tables 4.2.6.8 and 6.1.1.4'
Co Co 0.3494 0.9721 'International Tables Vol C Tables 4.2.6.8 and 6.1.1.4'

loop_
_geom_angle_atom_site_label_1
_geom_angle_atom_site_label_2
_geom_angle_atom_site_label_3
_geom_angle
_geom_angle_site_symmetry_1
_geom_angle_site_symmetry_3
O1 Co1 O3 90.44(8) . .
O1 Co1 N1 93.34(7) . .
O3 Co1 N1 87.48(7) . .
O1 Co1 N3 91.02(8) . .
O3 Co1 N3 94.80(7) . .
N1 Co1 N3 175.07(8) . .
O1 Co1 N4 91.01(8) . .
O3 Co1 N4 178.31(8) . .
N1 Co1 N4 93.30(8) . .
N3 Co1 N4 84.30(8) . .
O1 Co1 N2 176.02(7) . .
O3 Co1 N2 86.33(8) . .
N1 Co1 N2 84.21(8) . .
N3 Co1 N2 91.56(8) . .
N4 Co1 N2 92.26(8) . .
C35 P1 C23 108.70(10) . .
C35 P1 C41 109.27(10) . .
C23 P1 C41 109.25(10) . .
C35 P1 C29 112.90(10) . .
C23 P1 C29 108.39(10) . .
C41 P1 C29 108.27(10) . .
C1 O1 Co1 122.30(14) . .
C12 O3 Co1 123.19(14) . .
O6 O5 N5 65.0(11) . .
O5 O6 O7 125.4(19) . .
O5 O6 N6 88.8(14) . 2_666
O7 O6 N6 38.8(9) . 2_666
C49 O7 N6 78.7(18) 2_666 2_666
C49 O7 O6 113(2) 2_666 .
N6 O7 O6 81.8(16) 2_666 .
C49 O7 C50 41.0(13) 2_666 2_666
N6 O7 C50 113.3(16) 2_666 2_666
O6 O7 C50 95.6(14) . 2_666
C7 N1 C8 118.19(17) . .
C7 N1 Co1 129.61(15) . .
C8 N1 Co1 111.56(13) . .
C9 N2 Co1 112.54(13) . .
C9 N2 H2A 109.1 . .
Co1 N2 H2A 109.1 . .
C9 N2 H2B 109.1 . .
Co1 N2 H2B 109.1 . .
H2A N2 H2B 107.8 . .
C18 N3 C19 116.89(18) . .
C18 N3 Co1 129.28(16) . .
C19 N3 Co1 113.38(15) . .
C20 N4 Co1 113.09(14) . .
C20 N4 H4A 109.0 . .
Co1 N4 H4A 109.0 . .
C20 N4 H4B 109.0 . .
Co1 N4 H4B 109.0 . .
H4A N4 H4B 107.8 . .
C47 N5 O5 144(3) . .
O7 N6 C49 49.5(12) 2_666 .
O7 N6 O6 59.4(12) 2_666 2_666
C49 N6 O6 87.0(14) . 2_666
O1 C1 C2 117.2(2) . .
O1 C1 C6 124.7(2) . .
C2 C1 C6 118.1(2) . .
C3 C2 C1 121.1(3) . .
C3 C2 H2 119.4 . .
C1 C2 H2 119.4 . .
C4 C3 C2 120.7(3) . .
C4 C3 H3 119.7 . .
C2 C3 H3 119.7 . .
C3 C4 C5 119.1(3) . .
C3 C4 H4 120.4 . .
C5 C4 H4 120.4 . .
C4 C5 C6 122.0(3) . .
C4 C5 H5 119.0 . .
C6 C5 H5 119.0 . .
C5 C6 C1 118.9(2) . .
C5 C6 C7 116.8(2) . .
C1 C6 C7 124.0(2) . .
O2 C7 N1 124.0(2) . .
O2 C7 C6 119.16(19) . .
N1 C7 C6 116.79(18) . .
N1 C8 C9 107.94(17) . .
N1 C8 H8A 110.1 . .
C9 C8 H8A 110.1 . .
N1 C8 H8B 110.1 . .
C9 C8 H8B 110.1 . .
H8A C8 H8B 108.4 . .
N2 C9 C11 110.4(2) . .
N2 C9 C8 104.80(17) . .
C11 C9 C8 111.9(2) . .
N2 C9 C10 109.16(19) . .
C11 C9 C10 109.8(2) . .
C8 C9 C10 110.8(2) . .
C9 C10 H10A 109.5 . .
C9 C10 H10B 109.5 . .
H10A C10 H10B 109.5 . .
C9 C10 H10C 109.5 . .
H10A C10 H10C 109.5 . .
H10B C10 H10C 109.5 . .
C9 C11 H11A 109.5 . .
C9 C11 H11B 109.5 . .
H11A C11 H11B 109.5 . .
C9 C11 H11C 109.5 . .
H11A C11 H11C 109.5 . .
H11B C11 H11C 109.5 . .
O3 C12 C13 116.44(19) . .
O3 C12 C17 125.9(2) . .
C13 C12 C17 117.6(2) . .
C14 C13 C12 121.7(2) . .
C14 C13 H13 119.1 . .
C12 C13 H13 119.1 . .
C13 C14 C15 120.4(2) . .
C13 C14 H14 119.8 . .
C15 C14 H14 119.8 . .
C16 C15 C14 118.6(2) . .
C16 C15 H15 120.7 . .
C14 C15 H15 120.7 . .
C15 C16 C17 122.6(2) . .
C15 C16 H16 118.7 . .
C17 C16 H16 118.7 . .
C16 C17 C12 118.9(2) . .
C16 C17 C18 116.7(2) . .
C12 C17 C18 124.33(19) . .
O4 C18 N3 123.5(2) . .
O4 C18 C17 118.0(2) . .
N3 C18 C17 118.54(19) . .
N3 C19 C20 109.73(18) . .
N3 C19 H19A 109.7 . .
C20 C19 H19A 109.7 . .
N3 C19 H19B 109.7 . .
C20 C19 H19B 109.7 . .
H19A C19 H19B 108.2 . .
N4 C20 C22 108.61(19) . .
N4 C20 C19 105.59(18) . .
C22 C20 C19 111.5(2) . .
N4 C20 C21 109.74(19) . .
C22 C20 C21 110.6(2) . .
C19 C20 C21 110.6(2) . .
C20 C21 H21A 109.5 . .
C20 C21 H21B 109.5 . .
H21A C21 H21B 109.5 . .
C20 C21 H21C 109.5 . .
H21A C21 H21C 109.5 . .
H21B C21 H21C 109.5 . .
C20 C22 H22A 109.5 . .
C20 C22 H22B 109.5 . .
H22A C22 H22B 109.5 . .
C20 C22 H22C 109.5 . .
H22A C22 H22C 109.5 . .
H22B C22 H22C 109.5 . .
C28 C23 C24 120.1(2) . .
C28 C23 P1 119.33(17) . .
C24 C23 P1 120.52(17) . .
C25 C24 C23 120.0(2) . .
C25 C24 H24 120.0 . .
C23 C24 H24 120.0 . .
C26 C25 C24 120.0(2) . .
C26 C25 H25 120.0 . .
C24 C25 H25 120.0 . .
C25 C26 C27 119.9(2) . .
C25 C26 H26 120.1 . .
C27 C26 H26 120.1 . .
C28 C27 C26 120.7(2) . .
C28 C27 H27 119.6 . .
C26 C27 H27 119.6 . .
C27 C28 C23 119.3(2) . .
C27 C28 H28 120.3 . .
C23 C28 H28 120.3 . .
C34 C29 C30 119.6(2) . .
C34 C29 P1 120.31(16) . .
C30 C29 P1 120.08(17) . .
C31 C30 C29 119.7(2) . .
C31 C30 H30 120.2 . .
C29 C30 H30 120.2 . .
C32 C31 C30 120.2(2) . .
C32 C31 H31 119.9 . .
C30 C31 H31 119.9 . .
C31 C32 C33 120.3(2) . .
C31 C32 H32 119.9 . .
C33 C32 H32 119.9 . .
C32 C33 C34 120.2(2) . .
C32 C33 H33 119.9 . .
C34 C33 H33 119.9 . .
C33 C34 C29 119.9(2) . .
C33 C34 H34 120.1 . .
C29 C34 H34 120.1 . .
C40 C35 C36 120.0(2) . .
C40 C35 P1 120.31(17) . .
C36 C35 P1 119.58(17) . .
C37 C36 C35 119.3(2) . .
C37 C36 H36 120.3 . .
C35 C36 H36 120.3 . .
C36 C37 C38 120.5(2) . .
C36 C37 H37 119.7 . .
C38 C37 H37 119.7 . .
C39 C38 C37 120.3(2) . .
C39 C38 H38 119.8 . .
C37 C38 H38 119.8 . .
C38 C39 C40 119.6(2) . .
C38 C39 H39 120.2 . .
C40 C39 H39 120.2 . .
C39 C40 C35 120.1(2) . .
C39 C40 H40 120.0 . .
C35 C40 H40 120.0 . .
C46 C41 C42 120.1(2) . .
C46 C41 P1 120.25(17) . .
C42 C41 P1 119.62(16) . .
C43 C42 C41 119.9(2) . .
C43 C42 H42 120.0 . .
C41 C42 H42 120.0 . .
C42 C43 C44 119.5(2) . .
C42 C43 H43 120.2 . .
C44 C43 H43 120.2 . .
C45 C44 C43 120.4(2) . .
C45 C44 H44 119.8 . .
C43 C44 H44 119.8 . .
C44 C45 C46 121.0(2) . .
C44 C45 H45 119.5 . .
C46 C45 H45 119.5 . .
C41 C46 C45 119.1(2) . .
C41 C46 H46 120.4 . .
C45 C46 H46 120.4 . .
N5 C47 C48 151(3) . .
O7 C49 C50 107(2) 2_666 .
O7 C49 N6 51.8(13) 2_666 .
C50 C49 N6 144.5(19) . .
C49 C50 O7 32.2(11) . 2_666
N7 C51 C52 167.8(13) . .

loop_
_geom_bond_atom_site_label_1
_geom_bond_atom_site_label_2
_geom_bond_distance
_geom_bond_site_symmetry_2
Co1 O1 1.8883(17) .
Co1 O3 1.8921(16) .
Co1 N1 1.9088(17) .
Co1 N3 1.9211(18) .
Co1 N4 1.9546(19) .
Co1 N2 1.9666(19) .
P1 C35 1.794(2) .
P1 C23 1.794(2) .
P1 C41 1.794(2) .
P1 C29 1.797(2) .
O1 C1 1.317(3) .
O2 C7 1.252(3) .
O3 C12 1.318(3) .
O4 C18 1.275(3) .
O5 O6 1.40(2) .
O5 N5 1.82(2) .
O6 O7 1.49(2) .
O6 N6 1.71(3) 2_666
O7 C49 1.05(2) 2_666
O7 N6 1.085(17) 2_666
O7 C50 1.89(2) 2_666
N1 C7 1.329(3) .
N1 C8 1.457(3) .
N2 C9 1.504(3) .
N2 H2A 0.9200 .
N2 H2B 0.9200 .
N3 C18 1.314(3) .
N3 C19 1.461(3) .
N4 C20 1.507(3) .
N4 H4A 0.9200 .
N4 H4B 0.9200 .
N5 C47 0.69(2) .
N6 O7 1.085(17) 2_666
N6 C49 1.35(2) .
N6 O6 1.71(3) 2_666
N7 C51 0.874(13) .
C1 C2 1.406(3) .
C1 C6 1.425(3) .
C2 C3 1.393(4) .
C2 H2 0.9500 .
C3 C4 1.377(5) .
C3 H3 0.9500 .
C4 C5 1.386(4) .
C4 H4 0.9500 .
C5 C6 1.398(3) .
C5 H5 0.9500 .
C6 C7 1.493(3) .
C8 C9 1.525(3) .
C8 H8A 0.9900 .
C8 H8B 0.9900 .
C9 C11 1.514(3) .
C9 C10 1.529(3) .
C10 H10A 0.9800 .
C10 H10B 0.9800 .
C10 H10C 0.9800 .
C11 H11A 0.9800 .
C11 H11B 0.9800 .
C11 H11C 0.9800 .
C12 C13 1.415(3) .
C12 C17 1.418(3) .
C13 C14 1.378(3) .
C13 H13 0.9500 .
C14 C15 1.395(4) .
C14 H14 0.9500 .
C15 C16 1.377(4) .
C15 H15 0.9500 .
C16 C17 1.398(3) .
C16 H16 0.9500 .
C17 C18 1.498(3) .
C19 C20 1.517(3) .
C19 H19A 0.9900 .
C19 H19B 0.9900 .
C20 C22 1.515(3) .
C20 C21 1.527(3) .
C21 H21A 0.9800 .
C21 H21B 0.9800 .
C21 H21C 0.9800 .
C22 H22A 0.9800 .
C22 H22B 0.9800 .
C22 H22C 0.9800 .
C23 C28 1.392(3) .
C23 C24 1.393(3) .
C24 C25 1.388(3) .
C24 H24 0.9500 .
C25 C26 1.381(4) .
C25 H25 0.9500 .
C26 C27 1.391(4) .
C26 H26 0.9500 .
C27 C28 1.383(4) .
C27 H27 0.9500 .
C28 H28 0.9500 .
C29 C34 1.395(3) .
C29 C30 1.407(3) .
C30 C31 1.386(3) .
C30 H30 0.9500 .
C31 C32 1.384(4) .
C31 H31 0.9500 .
C32 C33 1.386(3) .
C32 H32 0.9500 .
C33 C34 1.387(3) .
C33 H33 0.9500 .
C34 H34 0.9500 .
C35 C40 1.394(3) .
C35 C36 1.394(3) .
C36 C37 1.384(3) .
C36 H36 0.9500 .
C37 C38 1.385(4) .
C37 H37 0.9500 .
C38 C39 1.382(4) .
C38 H38 0.9500 .
C39 C40 1.388(3) .
C39 H39 0.9500 .
C40 H40 0.9500 .
C41 C46 1.390(3) .
C41 C42 1.398(3) .
C42 C43 1.388(3) .
C42 H42 0.9500 .
C43 C44 1.392(3) .
C43 H43 0.9500 .
C44 C45 1.367(4) .
C44 H44 0.9500 .
C45 C46 1.391(3) .
C45 H45 0.9500 .
C46 H46 0.9500 .
C47 C48 1.741(19) .
C49 O7 1.05(2) 2_666
C49 C50 1.29(2) .
C50 O7 1.89(2) 2_666
C51 C52 1.575(15) .

loop_
_geom_hbond_atom_site_label_D
_geom_hbond_atom_site_label_H
_geom_hbond_atom_site_label_A
_geom_hbond_distance_DH
_geom_hbond_distance_HA
_geom_hbond_distance_DA
_geom_hbond_angle_DHA
_geom_hbond_site_symmetry_A
N2 H2B O4 0.920 1.972 2.836(2) 155.77 2_656

loop_
_geom_torsion_atom_site_label_1
_geom_torsion_atom_site_label_2
_geom_torsion_atom_site_label_3
_geom_torsion_atom_site_label_4
_geom_torsion
_geom_torsion_site_symmetry_1
_geom_torsion_site_symmetry_4
O3 Co1 O1 C1 118.26(16) . .
N1 Co1 O1 C1 30.76(17) . .
N3 Co1 O1 C1 -146.93(17) . .
N4 Co1 O1 C1 -62.61(17) . .
N2 Co1 O1 C1 82.6(11) . .
O1 Co1 O3 C12 71.29(18) . .
N1 Co1 O3 C12 164.61(18) . .
N3 Co1 O3 C12 -19.77(18) . .
N4 Co1 O3 C12 -78(2) . .
N2 Co1 O3 C12 -111.04(18) . .
N5 O5 O6 O7 98(2) . .
N5 O5 O6 N6 112.2(13) . 2_666
O5 O6 O7 C49 97(3) . 2_666
N6 O6 O7 C49 74(2) 2_666 2_666
O5 O6 O7 N6 23(2) . 2_666
O5 O6 O7 C50 135.4(19) . 2_666
N6 O6 O7 C50 112.8(16) 2_666 2_666
O1 Co1 N1 C7 -14.7(2) . .
O3 Co1 N1 C7 -105.0(2) . .
N3 Co1 N1 C7 137.3(9) . .
N4 Co1 N1 C7 76.5(2) . .
N2 Co1 N1 C7 168.4(2) . .
O1 Co1 N1 C8 155.82(15) . .
O3 Co1 N1 C8 65.52(15) . .
N3 Co1 N1 C8 -52.2(10) . .
N4 Co1 N1 C8 -112.98(15) . .
N2 Co1 N1 C8 -21.04(15) . .
O1 Co1 N2 C9 -58.0(11) . .
O3 Co1 N2 C9 -93.71(15) . .
N1 Co1 N2 C9 -5.87(15) . .
N3 Co1 N2 C9 171.58(15) . .
N4 Co1 N2 C9 87.22(15) . .
O1 Co1 N3 C18 -85.0(2) . .
O3 Co1 N3 C18 5.5(2) . .
N1 Co1 N3 C18 122.9(9) . .
N4 Co1 N3 C18 -175.9(2) . .
N2 Co1 N3 C18 91.9(2) . .
O1 Co1 N3 C19 103.04(17) . .
O3 Co1 N3 C19 -166.43(16) . .
N1 Co1 N3 C19 -49.0(10) . .
N4 Co1 N3 C19 12.13(16) . .
N2 Co1 N3 C19 -79.98(17) . .
O1 Co1 N4 C20 -79.30(15) . .
O3 Co1 N4 C20 70(2) . .
N1 Co1 N4 C20 -172.71(15) . .
N3 Co1 N4 C20 11.62(15) . .
N2 Co1 N4 C20 102.97(15) . .
O6 O5 N5 C47 169(6) . .
Co1 O1 C1 C2 156.45(17) . .
Co1 O1 C1 C6 -26.5(3) . .
O1 C1 C2 C3 178.4(2) . .
C6 C1 C2 C3 1.1(4) . .
C1 C2 C3 C4 0.1(4) . .
C2 C3 C4 C5 -1.1(5) . .
C3 C4 C5 C6 0.9(4) . .
C4 C5 C6 C1 0.3(4) . .
C4 C5 C6 C7 -174.7(2) . .
O1 C1 C6 C5 -178.3(2) . .
C2 C1 C6 C5 -1.3(3) . .
O1 C1 C6 C7 -3.7(3) . .
C2 C1 C6 C7 173.4(2) . .
C8 N1 C7 O2 3.7(3) . .
Co1 N1 C7 O2 173.72(16) . .
C8 N1 C7 C6 -176.72(18) . .
Co1 N1 C7 C6 -6.7(3) . .
C5 C6 C7 O2 15.3(3) . .
C1 C6 C7 O2 -159.5(2) . .
C5 C6 C7 N1 -164.4(2) . .
C1 C6 C7 N1 20.9(3) . .
C7 N1 C8 C9 -145.15(19) . .
Co1 N1 C8 C9 43.1(2) . .
Co1 N2 C9 C11 149.80(17) . .
Co1 N2 C9 C8 29.2(2) . .
Co1 N2 C9 C10 -89.47(19) . .
N1 C8 C9 N2 -45.2(2) . .
N1 C8 C9 C11 -164.8(2) . .
N1 C8 C9 C10 72.4(2) . .
Co1 O3 C12 C13 -160.20(15) . .
Co1 O3 C12 C17 22.2(3) . .
O3 C12 C13 C14 -176.2(2) . .
C17 C12 C13 C14 1.6(3) . .
C12 C13 C14 C15 0.7(3) . .
C13 C14 C15 C16 -1.6(4) . .
C14 C15 C16 C17 0.1(4) . .
C15 C16 C17 C12 2.2(4) . .
C15 C16 C17 C18 -178.1(2) . .
O3 C12 C17 C16 174.6(2) . .
C13 C12 C17 C16 -3.0(3) . .
O3 C12 C17 C18 -5.0(4) . .
C13 C12 C17 C18 177.4(2) . .
C19 N3 C18 O4 -1.5(4) . .
Co1 N3 C18 O4 -173.23(19) . .
C19 N3 C18 C17 179.0(2) . .
Co1 N3 C18 C17 7.3(3) . .
C16 C17 C18 O4 -9.8(3) . .
C12 C17 C18 O4 169.9(2) . .
C16 C17 C18 N3 169.7(2) . .
C12 C17 C18 N3 -10.6(4) . .
C18 N3 C19 C20 154.0(2) . .
Co1 N3 C19 C20 -33.0(2) . .
Co1 N4 C20 C22 88.8(2) . .
Co1 N4 C20 C19 -30.9(2) . .
Co1 N4 C20 C21 -150.17(17) . .
N3 C19 C20 N4 39.9(2) . .
N3 C19 C20 C22 -77.9(2) . .
N3 C19 C20 C21 158.5(2) . .
C35 P1 C23 C28 -29.9(2) . .
C41 P1 C23 C28 89.3(2) . .
C29 P1 C23 C28 -152.94(19) . .
C35 P1 C23 C24 153.03(18) . .
C41 P1 C23 C24 -87.81(19) . .
C29 P1 C23 C24 30.0(2) . .
C28 C23 C24 C25 -1.5(3) . .
P1 C23 C24 C25 175.53(18) . .
C23 C24 C25 C26 0.8(4) . .
C24 C25 C26 C27 0.5(4) . .
C25 C26 C27 C28 -1.1(4) . .
C26 C27 C28 C23 0.4(4) . .
C24 C23 C28 C27 0.9(4) . .
P1 C23 C28 C27 -176.2(2) . .
C35 P1 C29 C34 116.29(18) . .
C23 P1 C29 C34 -123.23(18) . .
C41 P1 C29 C34 -4.8(2) . .
C35 P1 C29 C30 -63.4(2) . .
C23 P1 C29 C30 57.07(19) . .
C41 P1 C29 C30 175.48(17) . .
C34 C29 C30 C31 -2.8(3) . .
P1 C29 C30 C31 176.91(17) . .
C29 C30 C31 C32 2.3(4) . .
C30 C31 C32 C33 0.3(4) . .
C31 C32 C33 C34 -2.5(4) . .
C32 C33 C34 C29 2.0(3) . .
C30 C29 C34 C33 0.6(3) . .
P1 C29 C34 C33 -179.05(17) . .
C23 P1 C35 C40 104.2(2) . .
C41 P1 C35 C40 -15.0(2) . .
C29 P1 C35 C40 -135.50(19) . .
C23 P1 C35 C36 -71.6(2) . .
C41 P1 C35 C36 169.25(19) . .
C29 P1 C35 C36 48.7(2) . .
C40 C35 C36 C37 -2.5(4) . .
P1 C35 C36 C37 173.3(2) . .
C35 C36 C37 C38 0.4(4) . .
C36 C37 C38 C39 2.2(4) . .
C37 C38 C39 C40 -2.6(4) . .
C38 C39 C40 C35 0.5(4) . .
C36 C35 C40 C39 2.1(4) . .
P1 C35 C40 C39 -173.67(19) . .
C35 P1 C41 C46 127.37(19) . .
C23 P1 C41 C46 8.6(2) . .
C29 P1 C41 C46 -109.29(19) . .
C35 P1 C41 C42 -55.2(2) . .
C23 P1 C41 C42 -174.01(17) . .
C29 P1 C41 C42 68.13(19) . .
C46 C41 C42 C43 1.2(3) . .
P1 C41 C42 C43 -176.27(17) . .
C41 C42 C43 C44 -0.8(3) . .
C42 C43 C44 C45 0.1(4) . .
C43 C44 C45 C46 0.3(4) . .
C42 C41 C46 C45 -0.7(3) . .
P1 C41 C46 C45 176.67(19) . .
C44 C45 C46 C41 0.0(4) . .
O5 N5 C47 C48 52(9) . .
O6 N6 C49 O7 -51.3(17) 2_666 2_666
O7 N6 C49 C50 62(3) 2_666 .
O6 N6 C49 C50 11(3) 2_666 .
N6 C49 C50 O7 -46(3) . 2_666
